data_7132584
loop_
_publ_author_name
'Pietraru, Marie-H&#xe9;l&#xe8;ne'
'Ponsard, Louise'
'Lentz, Nicolas'
'Thu&#xe9;ry, Pierre'
'Nicolas, Emmanuel'
'Cantat, Thibault'

_publ_section_title
;
 Fluorophosphoniums as Lewis acids in organometallic catalysis:
 application to the carbonylation of &#x3b2;-lactones.
;
_journal_issue 8
_journal_name_full 'Chemical communications (Cambridge, England)'
_journal_page_first 1043
_journal_page_last 1046
_journal_paper_doi 10.1039/d3cc04282k
_journal_volume 60
_journal_year 2024
_chemical_formula_sum 'C16 H27 Co F O4 P'
_chemical_formula_weight 392.27
_space_group_crystal_system orthorhombic
_space_group_IT_number 61
_space_group_name_Hall '-P 2ac 2ab'
_space_group_name_H-M_alt 'P b c a'
_atom_sites_solution_hydrogens geom
_atom_sites_solution_primary dual
_atom_sites_solution_secondary difmap
_audit_update_record
;
2023-08-03 deposited with the CCDC.	2023-12-10 downloaded from the CCDC.
;
_cell_angle_alpha 90
_cell_angle_beta 90
_cell_angle_gamma 90
_cell_formula_units_Z 8
_cell_length_a 14.9882(5)
_cell_length_b 15.8456(5)
_cell_length_c 16.4634(5)
_cell_measurement_reflns_used 1727
_cell_measurement_temperature 100(2)
_cell_measurement_theta_max 19.6355
_cell_measurement_theta_min 2.2242
_cell_volume 3910.0(2)
_computing_cell_refinement 'APEX3 v2019.1-0 (Bruker AXS)'
_computing_data_collection 'Bruker Instrument Service vV6.2.10'
_computing_data_reduction 'SAINT V8.40A (Bruker Nano, Inc., 2019)'
_computing_molecular_graphics 'shelXle (C.B. Huebschle, rev 958)'
_computing_structure_refinement 'SHELXL-2018/3 (Sheldrick, 2018)'
_computing_structure_solution 'XT, VERSION 2014/5'
_diffrn_ambient_temperature 100(2)
_diffrn_detector_area_resol_mean 7.41
_diffrn_detector_type 'Bruker PHOTON III area detector'
_diffrn_measured_fraction_theta_full 1.000
_diffrn_measured_fraction_theta_max 1.000
_diffrn_measurement_device 'Kappa diffractometer'
_diffrn_measurement_device_type 'Bruker D8 Quest'
_diffrn_measurement_method '\f and \w scans'
_diffrn_radiation_monochromator 'multilayer mirror optics'
_diffrn_radiation_type MoK\a
_diffrn_radiation_wavelength 0.71073
_diffrn_reflns_av_R_equivalents 0.0995
_diffrn_reflns_av_unetI/netI 0.0367
_diffrn_reflns_limit_h_max 21
_diffrn_reflns_limit_h_min -21
_diffrn_reflns_limit_k_max 22
_diffrn_reflns_limit_k_min -22
_diffrn_reflns_limit_l_max 23
_diffrn_reflns_limit_l_min -23
_diffrn_reflns_number 145437
_diffrn_reflns_theta_full 30.51
_diffrn_reflns_theta_max 30.51
_diffrn_reflns_theta_min 2.24
_diffrn_source 'microfocus sealed X-ray tube'
_diffrn_source_current 1.4
_diffrn_source_type 'Incoatec I\ms 70 W'
_diffrn_source_voltage 50
_exptl_absorpt_coefficient_mu 0.983
_exptl_absorpt_correction_T_max 0.75
_exptl_absorpt_correction_T_min 0.66
_exptl_absorpt_correction_type multi-scan
_exptl_absorpt_process_details
;
SADABS-2016/2 - Bruker AXS area detector scaling and absorption correction
;
_exptl_crystal_colour 'translucent colourless'
_exptl_crystal_density_diffrn 1.333
_exptl_crystal_density_method 'not measured'
_exptl_crystal_description block
_exptl_crystal_F_000 1648
_exptl_crystal_size_max 0.219
_exptl_crystal_size_mid 0.150
_exptl_crystal_size_min 0.115
_refine_diff_density_max 0.421
_refine_diff_density_min -0.430
_refine_ls_extinction_method none
_refine_ls_goodness_of_fit_ref 1.087
_refine_ls_hydrogen_treatment constr
_refine_ls_matrix_type full
_refine_ls_number_parameters 217
_refine_ls_number_reflns 5975
_refine_ls_number_restraints 0
_refine_ls_restrained_S_all 1.087
_refine_ls_R_factor_all 0.0587
_refine_ls_R_factor_gt 0.0353
_refine_ls_shift/su_max 0.003
_refine_ls_shift/su_mean 0.000
_refine_ls_structure_factor_coef Fsqd
_refine_ls_weighting_details 'w=1/[\s^2^(Fo^2^)+(0.0353P)^2^+1.2208P] where P=(Fo^2^+2Fc^2^)/3'
_refine_ls_weighting_scheme calc
_refine_ls_wR_factor_gt 0.0724
_refine_ls_wR_factor_ref 0.0804
_reflns_number_gt 4607
_reflns_number_total 5975
_reflns_threshold_expression 'I > 2\s(I)'
_cod_data_source_file d3cc04282k2.cif
_cod_data_source_block IV
_cod_depositor_comments
;
The following automatic conversions were performed:

data item '_exptl_absorpt_correction_type' value 'Multi-Scan' was
changed to 'multi-scan' in accordance with the
/home/data/users/saulius/crontab/automatic-downloads/rss-feeds/RSC/lib/dictionaries/cif_core.dic
dictionary named 'cif_core.dic' version 2.4.2 last updated on
2011-04-26.

Automatic conversion script
Id: cif_fix_values 8170 2020-07-09 18:12:32Z antanas 

 Adding full bibliography for 7132582--7132584.cif.
;
_cod_database_code 7132584

loop_
_space_group_symop_operation_xyz
'x, y, z'
'-x+1/2, -y, z+1/2'
'-x, y+1/2, -z+1/2'
'x+1/2, -y+1/2, -z'
'-x, -y, -z'
'x-1/2, y, -z-1/2'
'x, -y-1/2, z-1/2'
'-x-1/2, y-1/2, z'

loop_
_atom_site_type_symbol
_atom_site_label
_atom_site_fract_x
_atom_site_fract_y
_atom_site_fract_z
_atom_site_U_iso_or_equiv
_atom_site_adp_type
_atom_site_calc_flag
_atom_site_refinement_flags_adp
_atom_site_refinement_flags_occupancy
_atom_site_refinement_flags_posn
_atom_site_occupancy
_atom_site_disorder_assembly
_atom_site_disorder_group
Co Co1 0.54750(2) 0.75795(2) 0.27114(2) 0.01904(6) Uani d . . . 1 . .
P P1 0.70501(2) 1.05181(2) -0.00390(2) 0.01642(7) Uani d . . . 1 . .
F F1 0.64566(6) 0.97505(5) 0.01972(5) 0.02141(17) Uani d . . . 1 . .
O O1 0.66397(8) 0.87983(7) 0.19121(8) 0.0353(3) Uani d . . . 1 . .
O O2 0.38901(9) 0.84630(9) 0.32860(8) 0.0417(3) Uani d . . . 1 . .
O O3 0.63186(8) 0.68371(8) 0.41387(7) 0.0365(3) Uani d . . . 1 . .
O O4 0.49245(8) 0.63103(8) 0.15323(8) 0.0416(3) Uani d . . . 1 . .
C C1 0.61875(10) 0.83125(9) 0.22307(9) 0.0234(3) Uani d . . . 1 . .
C C2 0.45205(11) 0.81173(10) 0.30626(9) 0.0258(3) Uani d . . . 1 . .
C C3 0.59970(10) 0.71194(9) 0.35635(9) 0.0248(3) Uani d . . . 1 . .
C C4 0.51474(11) 0.68058(10) 0.20027(10) 0.0270(3) Uani d . . . 1 . .
C C5 0.72848(10) 1.10259(9) 0.09488(8) 0.0205(3) Uani d . . . 1 . .
C C6 0.64294(11) 1.10233(10) 0.14687(9) 0.0277(3) Uani d . . . 1 . .
H H6A 0.622344 1.044134 0.154243 0.041 Uiso calc U . R 1 . .
H H6B 0.596483 1.13519 0.119403 0.041 Uiso calc U . R 1 . .
H H6C 0.655611 1.127497 0.200003 0.041 Uiso calc U . R 1 . .
C C7 0.79862(11) 1.05276(10) 0.14348(8) 0.0242(3) Uani d . . . 1 . .
H H7A 0.808066 1.079995 0.196228 0.036 Uiso calc U . R 1 . .
H H7B 0.854937 1.051672 0.113252 0.036 Uiso calc U . R 1 . .
H H7C 0.777527 0.994877 0.151906 0.036 Uiso calc U . R 1 . .
C C8 0.76150(12) 1.19353(9) 0.08162(9) 0.0292(3) Uani d . . . 1 . .
H H8A 0.777462 1.218625 0.134048 0.044 Uiso calc U . R 1 . .
H H8B 0.714078 1.226966 0.056236 0.044 Uiso calc U . R 1 . .
H H8C 0.813983 1.192914 0.046122 0.044 Uiso calc U . R 1 . .
C C9 0.80377(10) 1.00317(9) -0.05295(8) 0.0195(3) Uani d . . . 1 . .
C C10 0.82756(12) 0.92212(10) -0.00571(9) 0.0264(3) Uani d . . . 1 . .
H H10A 0.877951 0.893912 -0.032194 0.04 Uiso calc U . R 1 . .
H H10B 0.775928 0.884176 -0.005097 0.04 Uiso calc U . R 1 . .
H H10C 0.843899 0.936801 0.05017 0.04 Uiso calc U . R 1 . .
C C11 0.88286(10) 1.06471(10) -0.05460(9) 0.0266(3) Uani d . . . 1 . .
H H11A 0.898694 1.080571 0.001095 0.04 Uiso calc U . R 1 . .
H H11B 0.866273 1.115347 -0.085261 0.04 Uiso calc U . R 1 . .
H H11C 0.9341 1.037491 -0.080702 0.04 Uiso calc U . R 1 . .
C C12 0.78368(12) 0.97558(10) -0.14090(8) 0.0272(3) Uani d . . . 1 . .
H H12A 0.770305 1.025419 -0.173978 0.041 Uiso calc U . R 1 . .
H H12B 0.732222 0.937427 -0.141198 0.041 Uiso calc U . R 1 . .
H H12C 0.835741 0.946372 -0.163401 0.041 Uiso calc U . R 1 . .
C C13 0.63170(10) 1.11266(9) -0.07306(8) 0.0213(3) Uani d . . . 1 . .
C C14 0.68620(11) 1.17888(10) -0.12029(9) 0.0247(3) Uani d . . . 1 . .
H H14A 0.731183 1.150353 -0.153638 0.037 Uiso calc U . R 1 . .
H H14B 0.715839 1.216905 -0.081869 0.037 Uiso calc U . R 1 . .
H H14C 0.646247 1.211527 -0.155408 0.037 Uiso calc U . R 1 . .
C C15 0.55691(11) 1.15786(11) -0.02601(10) 0.0294(3) Uani d . . . 1 . .
H H15A 0.516503 1.185568 -0.064467 0.044 Uiso calc U . R 1 . .
H H15B 0.583087 1.200248 0.010197 0.044 Uiso calc U . R 1 . .
H H15C 0.523515 1.116536 0.006199 0.044 Uiso calc U . R 1 . .
C C16 0.58527(11) 1.05123(11) -0.13223(10) 0.0293(3) Uani d . . . 1 . .
H H16A 0.558042 1.004979 -0.101457 0.044 Uiso calc U . R 1 . .
H H16B 0.629347 1.028281 -0.170245 0.044 Uiso calc U . R 1 . .
H H16C 0.538944 1.081423 -0.162558 0.044 Uiso calc U . R 1 . .

loop_
_atom_site_aniso_label
_atom_site_aniso_U_11
_atom_site_aniso_U_22
_atom_site_aniso_U_33
_atom_site_aniso_U_12
_atom_site_aniso_U_13
_atom_site_aniso_U_23
Co1 0.01853(10) 0.01895(10) 0.01962(9) 0.00013(7) -0.00053(7) -0.00132(7)
P1 0.01776(17) 0.01673(16) 0.01477(14) -0.00037(13) 0.00011(12) 0.00099(12)
F1 0.0228(4) 0.0197(4) 0.0217(4) -0.0041(3) 0.0005(3) 0.0016(3)
O1 0.0356(7) 0.0297(6) 0.0406(7) -0.0066(5) 0.0026(6) 0.0058(5)
O2 0.0399(7) 0.0502(8) 0.0349(6) 0.0170(6) 0.0071(6) -0.0081(6)
O3 0.0339(7) 0.0363(7) 0.0393(6) -0.0001(5) -0.0063(5) 0.0151(5)
O4 0.0275(6) 0.0443(7) 0.0531(8) -0.0012(6) -0.0063(6) -0.0253(6)
C1 0.0230(7) 0.0212(6) 0.0261(7) 0.0007(6) -0.0042(6) -0.0021(5)
C2 0.0307(8) 0.0261(7) 0.0207(6) 0.0025(6) -0.0014(6) -0.0025(5)
C3 0.0235(7) 0.0202(7) 0.0305(7) -0.0021(6) -0.0008(6) 0.0028(6)
C4 0.0181(7) 0.0307(8) 0.0322(7) 0.0025(6) -0.0003(6) -0.0060(6)
C5 0.0260(7) 0.0186(6) 0.0169(6) -0.0017(6) 0.0006(5) -0.0012(5)
C6 0.0334(9) 0.0289(8) 0.0208(6) 0.0043(7) 0.0059(6) -0.0006(6)
C7 0.0289(8) 0.0250(7) 0.0187(6) -0.0027(6) -0.0035(6) 0.0012(5)
C8 0.0422(10) 0.0198(7) 0.0255(7) -0.0044(7) -0.0038(7) -0.0024(6)
C9 0.0198(7) 0.0223(6) 0.0163(6) 0.0029(5) 0.0027(5) 0.0013(5)
C10 0.0340(8) 0.0234(7) 0.0218(6) 0.0062(6) 0.0012(6) 0.0026(5)
C11 0.0220(7) 0.0329(8) 0.0250(7) -0.0006(6) 0.0036(6) 0.0050(6)
C12 0.0354(9) 0.0292(8) 0.0170(6) 0.0069(7) 0.0020(6) -0.0021(6)
C13 0.0194(7) 0.0228(7) 0.0216(6) 0.0017(5) -0.0022(5) 0.0038(5)
C14 0.0258(8) 0.0240(7) 0.0244(7) 0.0010(6) 0.0001(6) 0.0064(6)
C15 0.0231(8) 0.0331(8) 0.0321(8) 0.0071(7) 0.0020(6) 0.0065(6)
C16 0.0276(8) 0.0318(8) 0.0284(7) -0.0022(7) -0.0104(6) 0.0038(6)

loop_
_atom_type_symbol
_atom_type_description
_atom_type_scat_dispersion_real
_atom_type_scat_dispersion_imag
_atom_type_scat_source
C C 0.0033 0.0016 'International Tables Vol C Tables 4.2.6.8 and 6.1.1.4'
H H 0.0000 0.0000 'International Tables Vol C Tables 4.2.6.8 and 6.1.1.4'
Co Co 0.3494 0.9721 'International Tables Vol C Tables 4.2.6.8 and 6.1.1.4'
O O 0.0106 0.0060 'International Tables Vol C Tables 4.2.6.8 and 6.1.1.4'
P P 0.1023 0.0942 'International Tables Vol C Tables 4.2.6.8 and 6.1.1.4'
F F 0.0171 0.0103 'International Tables Vol C Tables 4.2.6.8 and 6.1.1.4'

loop_
_geom_angle_atom_site_label_1
_geom_angle_atom_site_label_2
_geom_angle_atom_site_label_3
_geom_angle_site_symmetry_1
_geom_angle_site_symmetry_3
_geom_angle
_geom_angle_publ_flag
C4 Co1 C2 . . 109.11(7) ?
C4 Co1 C3 . . 111.26(7) ?
C2 Co1 C3 . . 107.39(7) ?
C4 Co1 C1 . . 109.24(7) ?
C2 Co1 C1 . . 108.66(7) ?
C3 Co1 C1 . . 111.11(7) ?
F1 P1 C5 . . 103.25(6) ?
F1 P1 C13 . . 102.78(6) ?
C5 P1 C13 . . 115.27(7) ?
F1 P1 C9 . . 103.91(6) ?
C5 P1 C9 . . 114.35(7) ?
C13 P1 C9 . . 114.97(6) ?
O1 C1 Co1 . . 178.81(14) ?
O2 C2 Co1 . . 179.16(16) ?
O3 C3 Co1 . . 177.46(15) ?
O4 C4 Co1 . . 178.81(16) ?
C7 C5 C8 . . 109.54(12) ?
C7 C5 C6 . . 106.15(11) ?
C8 C5 C6 . . 110.41(12) ?
C7 C5 P1 . . 111.35(10) ?
C8 C5 P1 . . 110.12(10) ?
C6 C5 P1 . . 109.21(10) ?
C5 C6 H6A . . 109.5 ?
C5 C6 H6B . . 109.5 ?
H6A C6 H6B . . 109.5 ?
C5 C6 H6C . . 109.5 ?
H6A C6 H6C . . 109.5 ?
H6B C6 H6C . . 109.5 ?
C5 C7 H7A . . 109.5 ?
C5 C7 H7B . . 109.5 ?
H7A C7 H7B . . 109.5 ?
C5 C7 H7C . . 109.5 ?
H7A C7 H7C . . 109.5 ?
H7B C7 H7C . . 109.5 ?
C5 C8 H8A . . 109.5 ?
C5 C8 H8B . . 109.5 ?
H8A C8 H8B . . 109.5 ?
C5 C8 H8C . . 109.5 ?
H8A C8 H8C . . 109.5 ?
H8B C8 H8C . . 109.5 ?
C11 C9 C12 . . 108.31(12) ?
C11 C9 C10 . . 111.05(13) ?
C12 C9 C10 . . 106.41(12) ?
C11 C9 P1 . . 111.11(10) ?
C12 C9 P1 . . 111.77(10) ?
C10 C9 P1 . . 108.11(10) ?
C9 C10 H10A . . 109.5 ?
C9 C10 H10B . . 109.5 ?
H10A C10 H10B . . 109.5 ?
C9 C10 H10C . . 109.5 ?
H10A C10 H10C . . 109.5 ?
H10B C10 H10C . . 109.5 ?
C9 C11 H11A . . 109.5 ?
C9 C11 H11B . . 109.5 ?
H11A C11 H11B . . 109.5 ?
C9 C11 H11C . . 109.5 ?
H11A C11 H11C . . 109.5 ?
H11B C11 H11C . . 109.5 ?
C9 C12 H12A . . 109.5 ?
C9 C12 H12B . . 109.5 ?
H12A C12 H12B . . 109.5 ?
C9 C12 H12C . . 109.5 ?
H12A C12 H12C . . 109.5 ?
H12B C12 H12C . . 109.5 ?
C15 C13 C14 . . 108.86(12) ?
C15 C13 C16 . . 106.42(13) ?
C14 C13 C16 . . 110.50(12) ?
C15 C13 P1 . . 111.39(10) ?
C14 C13 P1 . . 110.50(10) ?
C16 C13 P1 . . 109.09(10) ?
C13 C14 H14A . . 109.5 ?
C13 C14 H14B . . 109.5 ?
H14A C14 H14B . . 109.5 ?
C13 C14 H14C . . 109.5 ?
H14A C14 H14C . . 109.5 ?
H14B C14 H14C . . 109.5 ?
C13 C15 H15A . . 109.5 ?
C13 C15 H15B . . 109.5 ?
H15A C15 H15B . . 109.5 ?
C13 C15 H15C . . 109.5 ?
H15A C15 H15C . . 109.5 ?
H15B C15 H15C . . 109.5 ?
C13 C16 H16A . . 109.5 ?
C13 C16 H16B . . 109.5 ?
H16A C16 H16B . . 109.5 ?
C13 C16 H16C . . 109.5 ?
H16A C16 H16C . . 109.5 ?
H16B C16 H16C . . 109.5 ?

loop_
_geom_bond_atom_site_label_1
_geom_bond_atom_site_label_2
_geom_bond_site_symmetry_2
_geom_bond_distance
_geom_bond_publ_flag
Co1 C4 . 1.7621(16) ?
Co1 C2 . 1.7627(16) ?
Co1 C3 . 1.7640(16) ?
Co1 C1 . 1.7652(16) ?
P1 F1 . 1.5563(9) ?
P1 C5 . 1.8483(14) ?
P1 C13 . 1.8529(14) ?
P1 C9 . 1.8540(14) ?
O1 C1 . 1.1519(18) ?
O2 C2 . 1.1524(19) ?
O3 C3 . 1.1530(18) ?
O4 C4 . 1.1524(19) ?
C5 C7 . 1.539(2) ?
C5 C8 . 1.539(2) ?
C5 C6 . 1.541(2) ?
C6 H6A . 0.98 ?
C6 H6B . 0.98 ?
C6 H6C . 0.98 ?
C7 H7A . 0.98 ?
C7 H7B . 0.98 ?
C7 H7C . 0.98 ?
C8 H8A . 0.98 ?
C8 H8B . 0.98 ?
C8 H8C . 0.98 ?
C9 C11 . 1.535(2) ?
C9 C12 . 1.5421(19) ?
C9 C10 . 1.543(2) ?
C10 H10A . 0.98 ?
C10 H10B . 0.98 ?
C10 H10C . 0.98 ?
C11 H11A . 0.98 ?
C11 H11B . 0.98 ?
C11 H11C . 0.98 ?
C12 H12A . 0.98 ?
C12 H12B . 0.98 ?
C12 H12C . 0.98 ?
C13 C15 . 1.539(2) ?
C13 C14 . 1.540(2) ?
C13 C16 . 1.543(2) ?
C14 H14A . 0.98 ?
C14 H14B . 0.98 ?
C14 H14C . 0.98 ?
C15 H15A . 0.98 ?
C15 H15B . 0.98 ?
C15 H15C . 0.98 ?
C16 H16A . 0.98 ?
C16 H16B . 0.98 ?
C16 H16C . 0.98 ?
